data_2219897
loop_
_publ_author_name
'Wang, Li-Jin'

_publ_section_title
;<i>catena</i>-Poly[[[aqua(pyridine-2,6-dicarboxylato
 <i>N</i>-oxide-\k^2^<i>O</i>^1^,<i>O</i>^2^)cobalt(II)]-\m-1,3-di-4-pyridylpropane-\k^2^<i>N</i>:<i>N</i>']
 dihydrate]
;
_journal_coeditor_code HY2158
_journal_issue 11
_journal_name_full 'Acta Crystallographica Section E'
_journal_page_first m1415
_journal_page_last m1416
_journal_paper_doi 10.1107/S1600536808032741
_journal_volume 64
_journal_year 2008
_chemical_formula_iupac '[Co (C7 H3 N O5) (C13 H14 N2) (H2 O)], 2H2 O'
_chemical_formula_moiety 'C20 H19 Co N3 O6, 2H2 O'
_chemical_formula_sum 'C20 H23 Co N3 O8'
_chemical_formula_weight 492.34
_chemical_name_systematic
;
<i>catena</i>-Poly[[[aqua(pyridine-2,6-dicarboxylato N-oxide-
\k^2^<i>O</i>^1^,<i>O</i>^2^)cobalt(II)]-\m-1,3-di-4-pyridylpropane-
\k^2^<i>N</i>:<i>N</i>'] dihydrate]
;
_space_group_IT_number 14
_symmetry_cell_setting monoclinic
_symmetry_space_group_name_Hall '-P 2ybc'
_symmetry_space_group_name_H-M 'P 1 21/c 1'
_atom_sites_solution_hydrogens geom
_atom_sites_solution_primary direct
_atom_sites_solution_secondary difmap
_audit_creation_method SHELXL-97
_cell_angle_alpha 90.00
_cell_angle_beta 90.521(2)
_cell_angle_gamma 90.00
_cell_formula_units_Z 4
_cell_length_a 10.2712(12)
_cell_length_b 11.5251(13)
_cell_length_c 18.309(2)
_cell_measurement_reflns_used 5837
_cell_measurement_temperature 296(2)
_cell_measurement_theta_max 27.90
_cell_measurement_theta_min 2.82
_cell_volume 2167.3(4)
_computing_cell_refinement 'SAINT (Bruker, 2007)'
_computing_data_collection 'APEX2 (Bruker, 2007)'
_computing_data_reduction 'SAINT (Bruker, 2007)'
_computing_molecular_graphics 'SHELXTL (Sheldrick, 2008)'
_computing_publication_material 'SHELXTL (Sheldrick, 2008)'
_computing_structure_refinement 'SHELXL97 (Sheldrick, 2008)'
_computing_structure_solution 'SHELXS97 (Sheldrick, 2008)'
_diffrn_ambient_temperature 296(2)
_diffrn_measured_fraction_theta_full 0.998
_diffrn_measured_fraction_theta_max 0.998
_diffrn_measurement_device_type 'Bruker SMART APEXII CCD area-detector'
_diffrn_measurement_method '\f and \w'
_diffrn_radiation_monochromator graphite
_diffrn_radiation_source 'fine-focus sealed tube'
_diffrn_radiation_type MoK\a
_diffrn_radiation_wavelength 0.71073
_diffrn_reflns_av_R_equivalents 0.0635
_diffrn_reflns_av_sigmaI/netI 0.0793
_diffrn_reflns_limit_h_max 12
_diffrn_reflns_limit_h_min -12
_diffrn_reflns_limit_k_max 13
_diffrn_reflns_limit_k_min -13
_diffrn_reflns_limit_l_max 21
_diffrn_reflns_limit_l_min -20
_diffrn_reflns_number 10818
_diffrn_reflns_theta_full 25.20
_diffrn_reflns_theta_max 25.20
_diffrn_reflns_theta_min 1.98
_diffrn_standards_number 0
_exptl_absorpt_coefficient_mu 0.844
_exptl_absorpt_correction_T_max 0.817
_exptl_absorpt_correction_T_min 0.751
_exptl_absorpt_correction_type multi-scan
_exptl_absorpt_process_details '(SADABS; Sheldrick, 1996)'
_exptl_crystal_colour colorless
_exptl_crystal_density_diffrn 1.509
_exptl_crystal_density_method 'not measured'
_exptl_crystal_description block
_exptl_crystal_F_000 1020
_exptl_crystal_size_max 0.35
_exptl_crystal_size_mid 0.29
_exptl_crystal_size_min 0.25
_refine_diff_density_max 0.660
_refine_diff_density_min -0.396
_refine_ls_extinction_coef 0.0030(8)
_refine_ls_extinction_expression Fc^*^=kFc[1+0.001xFc^2^\l^3^/sin(2\q)]^-1/4^
_refine_ls_extinction_method 'SHELXL97 (Sheldrick, 2008)'
_refine_ls_goodness_of_fit_ref 0.999
_refine_ls_hydrogen_treatment constr
_refine_ls_matrix_type full
_refine_ls_number_parameters 290
_refine_ls_number_reflns 3897
_refine_ls_number_restraints 9
_refine_ls_restrained_S_all 1.047
_refine_ls_R_factor_all 0.1081
_refine_ls_R_factor_gt 0.0588
_refine_ls_shift/su_max 0.000
_refine_ls_shift/su_mean 0.000
_refine_ls_structure_factor_coef Fsqd
_refine_ls_weighting_details 'calc w=1/[\s^2^(Fo^2^)+(0.0828P)^2^] where P=(Fo^2^+2Fc^2^)/3'
_refine_ls_weighting_scheme calc
_refine_ls_wR_factor_gt 0.1430
_refine_ls_wR_factor_ref 0.1754
_reflns_number_gt 2170
_reflns_number_total 3897
_reflns_threshold_expression I>2\s(I)
_cod_data_source_file hy2158.cif
_cod_data_source_block I
_cod_depositor_comments
;
The following automatic conversions were performed:
'_symmetry_cell_setting' value 'Monoclinic' changed to 'monoclinic'
according to '/home/saulius/struct/CIF-dictionaries/cif_core.dic'
dictionary named 'cif_core.dic' version 2.4.1 from 2010-06-29.

Automatic conversion script
Id: cif_fix_enum 1527 2010-12-29 10:47:43Z saulius 

The following automatic conversions were performed:

'_symmetry_cell_setting' value 'Monoclinic' changed to 'monoclinic'
according to /home/saulius/struct/CIF-dictionaries/cif_core.dic
dictionary named 'cif_core.dic' version 2.4.1 from 2010-06-29.

Automatic conversion script
Id: cif_fix_values 1715 2011-07-08 13:25:40Z adriana 
;
_cod_original_sg_symbol_H-M 'P 21/c'
_cod_database_code 2219897
_cod_database_fobs_code 2219897

loop_
_symmetry_equiv_pos_as_xyz
'x, y, z'
'-x, y+1/2, -z+1/2'
'-x, -y, -z'
'x, -y-1/2, z-1/2'

loop_
_atom_site_type_symbol
_atom_site_label
_atom_site_fract_x
_atom_site_fract_y
_atom_site_fract_z
_atom_site_U_iso_or_equiv
_atom_site_adp_type
_atom_site_calc_flag
_atom_site_refinement_flags
_atom_site_occupancy
O O4 0.3287(4) -0.0221(4) 0.4108(2) 0.0776(13) Uani d . 1
N N3 0.2102(4) 1.1756(4) 0.1902(2) 0.0519(11) Uani d . 1
C C19 0.2965(6) 1.0894(5) 0.1927(3) 0.0622(16) Uani d . 1
H H19 0.3729 1.1009 0.2194 0.075 Uiso calc R 1
C C20 0.2794(6) 0.9841(5) 0.1583(3) 0.0609(15) Uani d . 1
H H20 0.3432 0.9272 0.1621 0.073 Uiso calc R 1
C C18 0.1003(5) 1.1549(5) 0.1514(3) 0.0568(15) Uani d . 1
H H18 0.0376 1.2129 0.1486 0.068 Uiso calc R 1
C C17 0.0769(6) 1.0515(5) 0.1159(3) 0.0597(15) Uani d . 1
H H17 -0.0007 1.0411 0.0902 0.072 Uiso calc R 1
C C16 0.1677(5) 0.9631(5) 0.1180(3) 0.0565(14) Uani d . 1
C C15 0.1470(6) 0.8479(5) 0.0794(3) 0.0647(16) Uani d . 1
H H15A 0.1842 0.8532 0.0310 0.078 Uiso calc R 1
H H15B 0.1948 0.7885 0.1059 0.078 Uiso calc R 1
Co Co1 0.24328(6) 0.32149(5) 0.24652(3) 0.0423(3) Uani d . 1
O O5 0.2788(4) 0.2215(3) 0.32898(19) 0.0565(10) Uani d . 1
N N2 0.1568(4) 0.4237(4) 0.1728(2) 0.0522(11) Uani d . 1
O O2 0.2658(5) 0.5550(4) 0.4120(2) 0.0892(15) Uani d . 1
O O1 0.2384(4) 0.4531(3) 0.3113(2) 0.0777(13) Uani d . 1
O O3 0.4937(4) 0.0354(3) 0.3417(2) 0.0761(12) Uani d . 1
C C6 0.3381(5) 0.3644(5) 0.4174(3) 0.0513(14) Uani d . 1
C C12 0.1618(6) 0.5381(5) 0.0652(3) 0.0593(15) Uani d . 1
H H12 0.2043 0.5575 0.0223 0.071 Uiso calc R 1
N N1 0.3424(4) 0.2545(4) 0.3900(2) 0.0494(11) Uani d . 1
C C3 0.4691(6) 0.1910(6) 0.4901(3) 0.0702(18) Uani d . 1
H H3 0.5156 0.1326 0.5137 0.084 Uiso calc R 1
C C7 0.2755(6) 0.4653(5) 0.3766(3) 0.0607(15) Uani d . 1
C C2 0.4082(5) 0.1683(5) 0.4248(3) 0.0496(13) Uani d . 1
C C13 -0.0066(6) 0.6897(4) 0.0347(3) 0.0660(17) Uani d . 1
H H13A -0.0981 0.6750 0.0252 0.079 Uiso calc R 1
H H13B 0.0381 0.6903 -0.0117 0.079 Uiso calc R 1
C C10 0.0487(5) 0.5928(5) 0.0824(3) 0.0540(14) Uani d . 1
C C1 0.4076(6) 0.0499(5) 0.3885(3) 0.0559(14) Uani d . 1
C C5 0.3971(6) 0.3843(5) 0.4831(3) 0.0664(16) Uani d . 1
H H5 0.3931 0.4585 0.5029 0.080 Uiso calc R 1
C C11 0.2145(5) 0.4541(5) 0.1107(3) 0.0547(14) Uani d . 1
H H11 0.2918 0.4180 0.0976 0.066 Uiso calc R 1
C C8 0.0451(6) 0.4774(5) 0.1890(3) 0.0675(17) Uani d . 1
H H8 0.0037 0.4577 0.2322 0.081 Uiso calc R 1
C C4 0.4619(6) 0.2997(6) 0.5211(3) 0.0730(18) Uani d . 1
H H4 0.4999 0.3150 0.5663 0.088 Uiso calc R 1
C C9 -0.0109(6) 0.5589(5) 0.1456(3) 0.0653(16) Uani d . 1
H H9 -0.0899 0.5918 0.1587 0.078 Uiso calc R 1
C C14 0.0088(6) 0.8095(4) 0.0717(3) 0.0641(17) Uani d . 1
H H14A -0.0387 0.8667 0.0432 0.077 Uiso calc R 1
H H14B -0.0299 0.8064 0.1198 0.077 Uiso calc R 1
O O1W 0.4465(4) 0.3311(4) 0.2130(3) 0.0969(16) Uani d D 1
H H1W 0.4767 0.3944 0.2011 0.145 Uiso d RD 1
H H2W 0.4891 0.3034 0.2471 0.145 Uiso d RD 1
O O2W 0.6417(5) 0.2145(5) 0.2840(3) 0.1170(19) Uani d D 1
H H3W 0.6669 0.1724 0.2494 0.175 Uiso d RD 1
H H4W 0.5887 0.1753 0.3084 0.175 Uiso d RD 1
O O3W 0.2003(5) 0.7719(5) 0.3494(4) 0.141(2) Uani d D 1
H H5W 0.2281 0.7061 0.3618 0.212 Uiso d RD 1
H H6W 0.2190 0.8220 0.3795 0.212 Uiso d RD 1

loop_
_atom_site_aniso_label
_atom_site_aniso_U_11
_atom_site_aniso_U_22
_atom_site_aniso_U_33
_atom_site_aniso_U_12
_atom_site_aniso_U_13
_atom_site_aniso_U_23
O4 0.089(3) 0.053(3) 0.091(3) -0.012(2) 0.005(2) 0.013(2)
N3 0.058(3) 0.044(3) 0.053(3) 0.005(2) -0.012(2) 0.000(2)
C19 0.074(4) 0.043(4) 0.069(4) 0.008(3) -0.015(3) -0.002(3)
C20 0.066(4) 0.045(4) 0.071(4) 0.008(3) -0.010(3) -0.005(3)
C18 0.061(4) 0.038(3) 0.071(4) 0.006(3) -0.012(3) 0.002(3)
C17 0.070(4) 0.038(3) 0.071(4) -0.008(3) -0.014(3) -0.004(3)
C16 0.067(4) 0.043(3) 0.059(3) 0.003(3) -0.002(3) -0.003(3)
C15 0.080(4) 0.045(4) 0.069(4) -0.005(3) -0.003(3) -0.004(3)
Co1 0.0543(5) 0.0245(4) 0.0478(4) 0.0021(3) -0.0085(3) 0.0006(3)
O5 0.075(3) 0.040(2) 0.054(2) 0.0000(19) -0.0150(19) -0.0013(18)
N2 0.059(3) 0.042(3) 0.056(3) 0.001(2) -0.002(2) -0.003(2)
O2 0.133(4) 0.046(3) 0.088(3) 0.019(3) -0.033(3) -0.024(2)
O1 0.121(4) 0.039(2) 0.072(3) 0.010(2) -0.026(3) -0.005(2)
O3 0.074(3) 0.048(3) 0.107(3) 0.005(2) 0.022(3) -0.008(2)
C6 0.055(3) 0.040(3) 0.059(3) 0.007(3) -0.009(3) -0.008(3)
C12 0.080(4) 0.048(4) 0.050(3) -0.005(3) -0.001(3) 0.002(3)
N1 0.055(3) 0.040(3) 0.053(3) 0.001(2) -0.007(2) 0.002(2)
C3 0.076(4) 0.066(5) 0.068(4) 0.010(3) -0.018(3) 0.010(3)
C7 0.071(4) 0.045(4) 0.066(4) 0.009(3) -0.011(3) -0.013(3)
C2 0.050(3) 0.044(3) 0.055(3) 0.004(3) -0.001(3) 0.004(3)
C13 0.087(4) 0.042(3) 0.069(4) 0.003(3) -0.027(3) 0.003(3)
C10 0.059(3) 0.037(3) 0.066(4) 0.001(3) -0.013(3) -0.003(3)
C1 0.064(4) 0.041(4) 0.062(4) 0.007(3) -0.013(3) 0.008(3)
C5 0.086(4) 0.047(4) 0.066(4) 0.006(3) -0.014(3) -0.008(3)
C11 0.058(3) 0.048(4) 0.058(3) 0.008(3) 0.000(3) -0.003(3)
C8 0.068(4) 0.065(4) 0.070(4) 0.015(3) 0.008(3) 0.009(3)
C4 0.088(5) 0.065(4) 0.066(4) -0.001(4) -0.029(3) -0.004(3)
C9 0.068(4) 0.056(4) 0.072(4) 0.015(3) 0.006(3) 0.012(3)
C14 0.078(4) 0.033(3) 0.081(4) -0.004(3) -0.027(3) 0.005(3)
O1W 0.074(3) 0.070(3) 0.147(4) -0.008(2) -0.002(3) 0.047(3)
O2W 0.116(4) 0.098(4) 0.136(5) -0.009(3) -0.017(3) 0.034(4)
O3W 0.115(4) 0.075(4) 0.233(7) -0.015(3) -0.046(4) 0.024(4)

loop_
_atom_type_symbol
_atom_type_description
_atom_type_scat_dispersion_real
_atom_type_scat_dispersion_imag
_atom_type_scat_source
C C 0.0033 0.0016 'International Tables Vol C Tables 4.2.6.8 and 6.1.1.4'
H H 0.0000 0.0000 'International Tables Vol C Tables 4.2.6.8 and 6.1.1.4'
N N 0.0061 0.0033 'International Tables Vol C Tables 4.2.6.8 and 6.1.1.4'
O O 0.0106 0.0060 'International Tables Vol C Tables 4.2.6.8 and 6.1.1.4'
Co Co 0.3494 0.9721 'International Tables Vol C Tables 4.2.6.8 and 6.1.1.4'

loop_
_geom_angle_atom_site_label_1
_geom_angle_atom_site_label_2
_geom_angle_atom_site_label_3
_geom_angle_site_symmetry_1
_geom_angle_site_symmetry_3
_geom_angle
C19 N3 C18 . . 116.1(5)
C19 N3 Co1 . 1_565 119.9(4)
C18 N3 Co1 . 1_565 123.9(4)
N3 C19 C20 . . 123.9(5)
N3 C19 H19 . . 118.0
C20 C19 H19 . . 118.0
C16 C20 C19 . . 120.1(5)
C16 C20 H20 . . 119.9
C19 C20 H20 . . 119.9
N3 C18 C17 . . 122.9(5)
N3 C18 H18 . . 118.5
C17 C18 H18 . . 118.5
C18 C17 C16 . . 120.6(5)
C18 C17 H17 . . 119.7
C16 C17 H17 . . 119.7
C20 C16 C17 . . 116.3(5)
C20 C16 C15 . . 121.0(5)
C17 C16 C15 . . 122.7(5)
C14 C15 C16 . . 115.6(5)
C14 C15 H15A . . 108
C16 C15 H15A . . 108
C14 C15 H15B . . 108
C16 C15 H15B . . 108
H15A C15 H15B . . 107
O1 Co1 O5 . . 89.67(16)
O1 Co1 N2 . . 86.43(16)
O5 Co1 N2 . . 164.02(17)
O1 Co1 N3 . 1_545 166.97(19)
O5 Co1 N3 . 1_545 86.08(16)
N2 Co1 N3 . 1_545 94.30(16)
O1 Co1 O1W . . 99.39(19)
O5 Co1 O1W . . 94.32(16)
N2 Co1 O1W . . 101.61(17)
N3 Co1 O1W 1_545 . 93.21(18)
N1 O5 Co1 . . 124.5(3)
C11 N2 C8 . . 117.0(5)
C11 N2 Co1 . . 122.3(4)
C8 N2 Co1 . . 120.1(4)
C7 O1 Co1 . . 131.5(4)
C5 C6 N1 . . 117.8(5)
C5 C6 C7 . . 119.1(5)
N1 C6 C7 . . 123.0(4)
C10 C12 C11 . . 121.0(5)
C10 C12 H12 . . 119.5
C11 C12 H12 . . 119.5
O5 N1 C2 . . 114.7(4)
O5 N1 C6 . . 123.5(4)
C2 N1 C6 . . 121.7(4)
C2 C3 C4 . . 120.5(6)
C2 C3 H3 . . 119.7
C4 C3 H3 . . 119.7
O2 C7 O1 . . 124.8(6)
O2 C7 C6 . . 115.0(5)
O1 C7 C6 . . 120.2(5)
N1 C2 C3 . . 119.4(5)
N1 C2 C1 . . 116.9(4)
C3 C2 C1 . . 123.7(5)
C10 C13 C14 . . 111.6(4)
C10 C13 H13A . . 109.3
C14 C13 H13A . . 109.3
C10 C13 H13B . . 109.3
C14 C13 H13B . . 109.3
H13A C13 H13B . . 108.0
C12 C10 C9 . . 116.8(5)
C12 C10 C13 . . 121.4(5)
C9 C10 C13 . . 121.8(5)
O4 C1 O3 . . 127.6(6)
O4 C1 C2 . . 117.4(6)
O3 C1 C2 . . 114.9(5)
C6 C5 C4 . . 122.7(6)
C6 C5 H5 . . 118.7
C4 C5 H5 . . 118.7
N2 C11 C12 . . 121.5(5)
N2 C11 H11 . . 119.3
C12 C11 H11 . . 119.3
N2 C8 C9 . . 123.4(6)
N2 C8 H8 . . 118.3
C9 C8 H8 . . 118.3
C5 C4 C3 . . 117.8(5)
C5 C4 H4 . . 121.1
C3 C4 H4 . . 121.1
C8 C9 C10 . . 120.2(6)
C8 C9 H9 . . 119.9
C10 C9 H9 . . 119.9
C15 C14 C13 . . 113.6(5)
C15 C14 H14A . . 108.9
C13 C14 H14A . . 108.9
C15 C14 H14B . . 108.9
C13 C14 H14B . . 108.9
H14A C14 H14B . . 107.7
Co1 O1W H1W . . 118.8
Co1 O1W H2W . . 105.7
H1W O1W H2W . . 110
H3W O2W H4W . . 107
H5W O3W H6W . . 112

loop_
_geom_bond_atom_site_label_1
_geom_bond_atom_site_label_2
_geom_bond_site_symmetry_2
_geom_bond_distance
_geom_bond_publ_flag
O4 C1 . 1.232(7) ?
N3 C19 . 1.332(6) ?
N3 C18 . 1.348(6) ?
N3 Co1 1_565 2.000(4) ?
C19 C20 . 1.378(7) ?
C19 H19 . 0.9300 ?
C20 C16 . 1.379(7) ?
C20 H20 . 0.9300 ?
C18 C17 . 1.378(7) ?
C18 H18 . 0.9300 ?
C17 C16 . 1.381(7) ?
C17 H17 . 0.9300 ?
C16 C15 . 1.519(7) ?
C15 C14 . 1.492(7) ?
C15 H15A . 0.9700 ?
C15 H15B . 0.9700 ?
Co1 O1 . 1.927(4) y
Co1 O5 . 1.932(3) y
Co1 N2 . 1.994(4) y
Co1 N3 1_545 2.000(4) y
Co1 O1W . 2.184(4) y
O5 N1 . 1.344(5) ?
N2 C11 . 1.334(6) ?
N2 C8 . 1.339(6) ?
O2 C7 . 1.224(6) ?
O1 C7 . 1.259(6) ?
O3 C1 . 1.248(7) ?
C6 C5 . 1.361(7) ?
C6 N1 . 1.363(6) ?
C6 C7 . 1.522(7) ?
C12 C10 . 1.361(7) ?
C12 C11 . 1.384(7) ?
C12 H12 . 0.9300 ?
N1 C2 . 1.358(6) ?
C3 C2 . 1.370(7) ?
C3 C4 . 1.377(8) ?
C3 H3 . 0.9300 ?
C2 C1 . 1.518(7) ?
C13 C10 . 1.524(7) ?
C13 C14 . 1.545(7) ?
C13 H13A . 0.9700 ?
C13 H13B . 0.9700 ?
C10 C9 . 1.371(7) ?
C5 C4 . 1.368(8) ?
C5 H5 . 0.9300 ?
C11 H11 . 0.9300 ?
C8 C9 . 1.354(7) ?
C8 H8 . 0.9300 ?
C4 H4 . 0.9300 ?
C9 H9 . 0.9300 ?
C14 H14A . 0.9700 ?
C14 H14B . 0.9700 ?
O1W H1W . 0.8200 ?
O1W H2W . 0.8200 ?
O2W H3W . 0.8400 ?
O2W H4W . 0.8400 ?
O3W H6W . 0.8200 ?
O3W H5W . 0.8400 ?
O3W H6W . 0.8200 ?

loop_
_geom_hbond_atom_site_label_D
_geom_hbond_atom_site_label_H
_geom_hbond_atom_site_label_A
_geom_hbond_site_symmetry_A
_geom_hbond_distance_DH
_geom_hbond_distance_HA
_geom_hbond_distance_DA
_geom_hbond_angle_DHA
_geom_hbond_publ_flag
O1W H1W O3 2_655 0.82 1.83 2.635(5) 165 y
O1W H2W O2W . 0.82 1.99 2.732(6) 150 y
O2W H3W O3W 2_645 0.84 2.55 3.018(9) 117 y
O2W H4W O3 . 0.84 1.98 2.778(6) 157 y
O3W H5W O2 . 0.84 2.01 2.828(7) 166 y
O3W H6W O4 1_565 0.82 2.19 2.935(7) 150 y
C3 H3 O4 3_656 0.93 2.46 3.364(8) 165 y
C9 H9 O5 2_555 0.93 2.46 3.366(7) 164 y
C15 H15A O2 4_575 0.97 2.57 3.492(7) 159 y
C18 H18 O3W 2_555 0.93 2.55 3.369(7) 149 y
